data_2015032
loop_
_publ_author_name
'Michel Fleck'
'Ladislav Bohat\'y'

_publ_section_title
;
 Two novel glycine metal halogenides:
 <i>catena</i>-poly[[[diaquanickel(II)]-di-\m-glycine] dibromide] and
 <i>catena</i>-poly[[[tetraaquamagnesium(II)]-\m-glycine] dichloride]
;
_journal_coeditor_code JZ1726
_journal_issue 9
_journal_name_full 'Acta Crystallographica Section C'
_journal_page_first m412
_journal_page_last m416
_journal_paper_doi 10.1107/S0108270105023619
_journal_volume 61
_journal_year 2005
_chemical_formula_iupac '[Ni Br2 (C2 H5 N O2)2 (H2 O)2]'
_chemical_formula_moiety 'C4 H14 N2 Ni O6 2+ , 2Br -'
_chemical_formula_sum 'C4 H14 Br2 N2 Ni O6'
_chemical_formula_weight 404.70
_chemical_name_common 'bis(glycine) nickel(II) dibromide dihydrate'
_chemical_name_systematic
;
catena-poly[[[diaquanickel(II)]-di-\m-glycine] dibromide]
;
_space_group_IT_number 14
_symmetry_cell_setting monoclinic
_symmetry_space_group_name_Hall '-P 2ybc'
_symmetry_space_group_name_H-M 'P 1 21/c 1'
_atom_sites_solution_hydrogens geom
_atom_sites_solution_primary direct
_atom_sites_solution_secondary difmap
_cell_angle_alpha 90.00
_cell_angle_beta 111.63(3)
_cell_angle_gamma 90.00
_cell_formula_units_Z 2
_cell_length_a 11.805(2)
_cell_length_b 6.0210(10)
_cell_length_c 8.749(2)
_cell_measurement_reflns_used 1569
_cell_measurement_temperature 293(2)
_cell_measurement_theta_max 30.034
_cell_measurement_theta_min 4.076
_cell_volume 578.1(2)
_computing_cell_refinement 'HKL SCALEPACK (Otwinowski & Minor 1997)'
_computing_data_collection 'COLLECT (Bruker Nonius, 2003)'
_computing_data_reduction 'HKL DENZO (Otwinowski & Minor, 1997) and SCALEPACK'
_computing_molecular_graphics 'DIAMOND (Version 2.1; Bergerhoff et al., 1996)'
_computing_publication_material SHELXL97
_computing_structure_refinement 'SHELXL97 (Sheldrick, 1997)'
_computing_structure_solution 'SHELXS97 (Sheldrick, 1997)'
_diffrn_ambient_temperature 293(2)
_diffrn_detector_area_resol_mean 9
_diffrn_measured_fraction_theta_full 0.945
_diffrn_measured_fraction_theta_max 0.945
_diffrn_measurement_device '95mm CCD camera on \k-goniostat'
_diffrn_measurement_device_type 'Nonius KappaCCD area-detector'
_diffrn_measurement_method '\f and \w'
_diffrn_radiation_monochromator graphite
_diffrn_radiation_source 'fine-focus sealed tube'
_diffrn_radiation_type MoK\a
_diffrn_radiation_wavelength 0.71073
_diffrn_reflns_av_R_equivalents 0.0263
_diffrn_reflns_av_sigmaI/netI 0.0342
_diffrn_reflns_limit_h_max 16
_diffrn_reflns_limit_h_min -15
_diffrn_reflns_limit_k_max 8
_diffrn_reflns_limit_k_min -8
_diffrn_reflns_limit_l_max 9
_diffrn_reflns_limit_l_min -12
_diffrn_reflns_number 3883
_diffrn_reflns_theta_full 29.96
_diffrn_reflns_theta_max 29.96
_diffrn_reflns_theta_min 4.21
_diffrn_standards_number none
_exptl_absorpt_coefficient_mu 8.603
_exptl_absorpt_correction_T_max 0.4228
_exptl_absorpt_correction_T_min 0.3103
_exptl_absorpt_correction_type multi-scan
_exptl_absorpt_process_details '(DENZO-SMN; Otwinowski & Minor, 1997)'
_exptl_crystal_colour green
_exptl_crystal_density_diffrn 2.326
_exptl_crystal_density_method 'not measured'
_exptl_crystal_description prism
_exptl_crystal_F_000 396
_exptl_crystal_size_max 0.15
_exptl_crystal_size_mid 0.10
_exptl_crystal_size_min 0.10
_refine_diff_density_max 0.784
_refine_diff_density_min -0.759
_refine_ls_extinction_coef 0.0065(8)
_refine_ls_extinction_expression Fc^*^=kFc[1+0.001xFc^2^\l^3^/sin(2\q)]^-1/4^
_refine_ls_extinction_method 'SHELXL97 (Sheldrick, 1997)'
_refine_ls_goodness_of_fit_ref 1.080
_refine_ls_hydrogen_treatment refall
_refine_ls_matrix_type full
_refine_ls_number_parameters 99
_refine_ls_number_reflns 1593
_refine_ls_number_restraints 0
_refine_ls_restrained_S_all 1.080
_refine_ls_R_factor_all 0.0347
_refine_ls_R_factor_gt 0.0258
_refine_ls_shift/su_max 0.001
_refine_ls_shift/su_mean 0.000
_refine_ls_structure_factor_coef Fsqd
_refine_ls_weighting_details 'calc w = 1/[\s^2^(Fo^2^)+(0.0083P)^2^+0.67P] where P=(Fo^2^+2Fc^2^)/3'
_refine_ls_weighting_scheme calc
_refine_ls_wR_factor_gt 0.0516
_refine_ls_wR_factor_ref 0.0551
_reflns_number_gt 1363
_reflns_number_total 1593
_reflns_threshold_expression I>2\s(I)
_cod_data_source_file jz1726.cif
_cod_data_source_block I
_cod_depositor_comments
;
The following automatic conversions were performed:

'_chemical_melting_point' value 'not determined' was changed to '?' -
the value is undefined or not given.

Automatic conversion script
Id: cif_fix_values 1715 2011-07-08 13:25:40Z adriana 
;
_cod_original_sg_symbol_H-M 'P 21/c'
_cod_database_code 2015032

loop_
_symmetry_equiv_pos_as_xyz
'x, y, z'
'-x, y+1/2, -z+1/2'
'-x, -y, -z'
'x, -y-1/2, z-1/2'

loop_
_atom_site_label
_atom_site_fract_x
_atom_site_fract_y
_atom_site_fract_z
_atom_site_U_iso_or_equiv
_atom_site_adp_type
_atom_site_calc_flag
_atom_site_refinement_flags
_atom_site_occupancy
_atom_site_disorder_assembly
_atom_site_disorder_group
_atom_site_type_symbol
Ni 0.0000 0.0000 0.0000 0.01559(12) Uani d S 1 . . Ni
Br 0.61040(2) -0.30093(4) -0.15240(4) 0.03038(11) Uani d . 1 . . Br
O1 0.04785(16) -0.3295(3) -0.2773(2) 0.0261(4) Uani d . 1 . . O
O2 0.14349(15) -0.1270(3) -0.0527(2) 0.0209(4) Uani d . 1 . . O
C1 0.1412(2) -0.2469(4) -0.1713(3) 0.0174(5) Uani d . 1 . . C
C2 0.2619(2) -0.2863(5) -0.1893(3) 0.0250(5) Uani d . 1 . . C
H1C 0.273(3) -0.427(6) -0.206(4) 0.038(9) Uiso d . 1 . . H
H2C 0.261(3) -0.198(5) -0.281(5) 0.041(9) Uiso d . 1 . . H
N 0.3666(2) -0.2119(4) -0.0448(3) 0.0250(5) Uani d . 1 . . N
H1N 0.435(4) -0.213(5) -0.075(4) 0.041(9) Uiso d . 1 . . H
H2N 0.353(3) -0.086(7) -0.008(4) 0.045(10) Uiso d . 1 . . H
H3N 0.382(3) -0.311(5) 0.035(4) 0.035(9) Uiso d . 1 . . H
O1W 0.1026(2) 0.2680(3) 0.1100(3) 0.0328(5) Uani d . 1 . . O
H1W 0.170(4) 0.281(6) 0.125(4) 0.040(10) Uiso d . 1 . . H
H2W 0.083(4) 0.297(7) 0.191(5) 0.062(13) Uiso d . 1 . . H

loop_
_atom_site_aniso_label
_atom_site_aniso_U_11
_atom_site_aniso_U_22
_atom_site_aniso_U_33
_atom_site_aniso_U_12
_atom_site_aniso_U_13
_atom_site_aniso_U_23
Ni 0.0129(2) 0.0204(2) 0.0147(2) -0.00003(16) 0.00647(16) -0.00087(16)
Br 0.02489(17) 0.02756(15) 0.04247(18) -0.00105(10) 0.01683(13) -0.00135(12)
O1 0.0189(9) 0.0392(10) 0.0216(9) -0.0068(8) 0.0092(8) -0.0110(8)
O2 0.0169(8) 0.0284(8) 0.0183(8) 0.0002(7) 0.0076(7) -0.0063(7)
C1 0.0179(12) 0.0188(10) 0.0171(10) 0.0015(9) 0.0082(10) 0.0009(9)
C2 0.0190(13) 0.0326(14) 0.0246(13) 0.0003(11) 0.0095(11) -0.0085(11)
N 0.0186(12) 0.0329(12) 0.0250(11) 0.0006(10) 0.0099(9) -0.0046(10)
O1W 0.0241(12) 0.0380(11) 0.0424(13) -0.0104(9) 0.0193(10) -0.0170(9)

loop_
_atom_type_symbol
_atom_type_description
_atom_type_scat_dispersion_real
_atom_type_scat_dispersion_imag
_atom_type_scat_source
C C 0.0033 0.0016 'International Tables Vol C Tables 4.2.6.8 and 6.1.1.4'
H H 0.0000 0.0000 'International Tables Vol C Tables 4.2.6.8 and 6.1.1.4'
N N 0.0061 0.0033 'International Tables Vol C Tables 4.2.6.8 and 6.1.1.4'
O O 0.0106 0.0060 'International Tables Vol C Tables 4.2.6.8 and 6.1.1.4'
Ni Ni 0.3393 1.1124 'International Tables Vol C Tables 4.2.6.8 and 6.1.1.4'
Br Br -0.2901 2.4595 'International Tables Vol C Tables 4.2.6.8 and 6.1.1.4'

loop_
_geom_angle_atom_site_label_1
_geom_angle_atom_site_label_2
_geom_angle_atom_site_label_3
_geom_angle_site_symmetry_1
_geom_angle_site_symmetry_3
_geom_angle
_geom_angle_publ_flag
O1W Ni O1W . 3 180.0(2) y
O1W Ni O2 . . 90.28(8) y
O1W Ni O2 3 . 89.72(8) y
O1W Ni O2 . 3 89.72(8) ?
O1W Ni O2 3 3 90.28(8) ?
O2 Ni O2 . 3 180.00(4) y
O1W Ni O1 . 2_554 87.73(9) y
O1W Ni O1 3 2_554 92.27(9) y
O2 Ni O1 . 2_554 86.31(7) y
O2 Ni O1 3 2_554 93.69(7) y
O1W Ni O1 . 4_556 92.27(9) ?
O1W Ni O1 3 4_556 87.73(9) ?
O2 Ni O1 . 4_556 93.69(7) ?
O2 Ni O1 3 4_556 86.31(7) ?
O1 Ni O1 2_554 4_556 180.0 y
C1 O1 Ni . 2_544 138.42(16) ?
C1 O2 Ni . . 128.99(16) ?
O1 C1 O2 . . 125.8(2) ?
O1 C1 C2 . . 117.8(2) ?
O2 C1 C2 . . 116.3(2) ?
N C2 C1 . . 112.8(2) ?
N C2 H1C . . 108(2) ?
C1 C2 H1C . . 112(2) ?
N C2 H2C . . 107(2) ?
C1 C2 H2C . . 107(2) ?
H1C C2 H2C . . 111(3) ?
C2 N H1N . . 107(2) ?
C2 N H2N . . 112(2) ?
H1N N H2N . . 115(3) ?
C2 N H3N . . 110(2) ?
H1N N H3N . . 106(3) ?
H2N N H3N . . 108(3) ?
Ni O1W H1W . . 124(3) ?
Ni O1W H2W . . 105(3) ?
H1W O1W H2W . . 116(4) ?

loop_
_geom_bond_atom_site_label_1
_geom_bond_atom_site_label_2
_geom_bond_site_symmetry_2
_geom_bond_distance
_geom_bond_publ_flag
Ni O1W . 2.034(2) y
Ni O1W 3 2.034(2) ?
Ni O2 . 2.0595(16) y
Ni O2 3 2.0595(16) ?
Ni O1 2_554 2.0876(18) y
Ni O1 4_556 2.0876(18) ?
O1 C1 . 1.253(3) ?
O1 Ni 2_544 2.0876(18) ?
O2 C1 . 1.256(3) ?
C1 C2 . 1.509(3) ?
C2 N . 1.475(4) ?
C2 H1C . 0.87(3) ?
C2 H2C . 0.96(4) ?
N H1N . 0.94(4) ?
N H2N . 0.86(4) ?
N H3N . 0.89(4) ?
O1W H1W . 0.76(4) ?
O1W H2W . 0.84(5) ?

loop_
_geom_hbond_atom_site_label_D
_geom_hbond_atom_site_label_H
_geom_hbond_atom_site_label_A
_geom_hbond_site_symmetry_A
_geom_hbond_distance_DH
_geom_hbond_distance_HA
_geom_hbond_distance_DA
_geom_hbond_angle_DHA
N H1N Br . 0.94(4) 2.46(4) 3.384(2) 168(3)
N H2N Br 3_655 0.86(4) 2.67(4) 3.498(2) 161(3)
N H3N Br 3_645 0.89(4) 2.54(3) 3.363(3) 155(3)
O1W H1W Br 3_655 0.76(4) 2.51(4) 3.275(2) 175(4)
O1W H2W O1 3 0.84(5) 1.96(5) 2.711(3) 148(4)
C2 H2C Br 2_654 0.96(4) 3.00(5) 3.780(3) 139(3)
